data_7159147
loop_
_publ_author_name
'Dey, Sovan'
'Das, Arindam'
'Yadav, Ram Naresh'
'Boruah, Palash Jyoti'
'Bakli, Prerana'
'Baishya, Tania'
'Sarkar, Koushik'
'Barman, Anup'
'Sahu, Ranabir'
'Maji, Biplab'
'Paul, Amit Kumar'
'Hossain, Md Firoj'

_publ_section_title
;
 Visiblelight-induced ternary electron donor-acceptor complex enabled
 synthesis of 2-(2-hydrazinyl) thiazole derivatives and the assessment of
 their antioxidant and antidiabetic therapeutic potential.
;
_journal_issue 8
_journal_name_full 'Organic &amp; biomolecular chemistry'
_journal_page_first 1771
_journal_page_last 1779
_journal_paper_doi 10.1039/d2ob02308c
_journal_volume 21
_journal_year 2023
_chemical_formula_moiety 'C18 H17 N5 O2 S'
_chemical_formula_sum 'C18 H17 N5 O2 S'
_chemical_formula_weight 367.43
_space_group_crystal_system monoclinic
_space_group_IT_number 14
_space_group_name_Hall '-P 2ybc'
_space_group_name_H-M_alt 'P 1 21/c 1'
_atom_sites_solution_hydrogens geom
_atom_sites_solution_primary dual
_audit_creation_date 2021-11-04
_audit_creation_method
;
Olex2 1.3
(compiled 2020.11.12 svn.r5f609507 for OlexSys, GUI svn.r6272)
;
_audit_update_record
;
2022-03-21 deposited with the CCDC.	2023-01-19 downloaded from the CCDC.
;
_cell_angle_alpha 90
_cell_angle_beta 112.6060(10)
_cell_angle_gamma 90
_cell_formula_units_Z 12
_cell_length_a 17.3929(2)
_cell_length_b 15.73970(10)
_cell_length_c 21.0528(2)
_cell_measurement_reflns_used 22795
_cell_measurement_temperature 293(2)
_cell_measurement_theta_max 68.1290
_cell_measurement_theta_min 2.7920
_cell_volume 5320.59(9)
_computing_cell_refinement 'CrysAlisPro 1.171.40.84a (Rigaku OD, 2020)'
_computing_data_collection 'CrysAlisPro 1.171.40.84a (Rigaku OD, 2020)'
_computing_data_reduction 'CrysAlisPro 1.171.40.84a (Rigaku OD, 2020)'
_computing_molecular_graphics 'Olex2 1.3 (Dolomanov et al., 2009)'
_computing_publication_material 'Olex2 1.3 (Dolomanov et al., 2009)'
_computing_structure_refinement 'SHELXL 2016/6 (Sheldrick, 2015)'
_computing_structure_solution 'SHELXT 2014/5 (Sheldrick, 2014)'
_diffrn_ambient_temperature 293(2)
_diffrn_detector 'Hybrid Pixel Array Detector'
_diffrn_detector_area_resol_mean 10.0000
_diffrn_detector_type HyPix3000
_diffrn_measured_fraction_theta_full 0.998
_diffrn_measured_fraction_theta_max 0.994
_diffrn_measurement_details
;
List of Runs (angles in degrees, time in seconds):

  # Type    Start    End  Width  t~exp~   \w     \q     \k     \f   Frames
#--------------------------------------------------------------------------
  1  \w    -31.00  30.00   0.50    0.50    --  -40.33  25.00 -30.00  122
  2  \w    -43.00  26.00   0.50    0.50    --  -40.33  38.00-120.00  138
  3  \w    -24.00  35.00   0.50    0.50    --  -40.33  12.00-180.00  118
  4  \w    -28.00  68.00   0.50    0.50    --   40.33 -79.00-157.00  192
  5  \w     41.00  99.00   0.50    0.50    --   40.33-138.00-180.00  116
  6  \w     45.00  71.00   0.50    3.00    --   96.67 -68.00-120.00   52
  7  \w     41.00  67.00   0.50    3.00    --   96.67 -59.00-120.00   52
  8  \w     32.00  57.00   0.50    3.00    --   96.67 -50.00-150.00   50
  9  \w     29.00  57.00   0.50    3.00    --   96.67 -59.00-150.00   56
 10  \w     28.00 124.00   0.50    3.00    --   96.67 -79.00-157.00  192
 11  \w     30.00  56.00   0.50    3.00    --   96.67 -50.00 -30.00   52
 12  \w     30.00  55.00   0.50    3.00    --   96.67 -50.00   0.00   50
 13  \w     58.00  83.00   0.50    3.00    --   96.67 -68.00  30.00   50
 14  \w     30.00  67.00   0.50    3.00    --   96.67 -59.00  90.00   74
 15  \w     37.00  63.00   0.50    3.00    --   96.67 -59.00 150.00   52
 16  \w     30.00 108.00   0.50    3.00    --   96.67-117.00  90.00  156
 17  \w     44.00 127.00   0.50    3.00    --   96.67-145.00  90.00  166
 18  \w     30.00  55.00   0.50    3.00    --   96.67 -50.00 -90.00   50
 19  \w     69.00 166.00   0.50    3.00    --   96.67  79.00 -33.00  194
 20  \w    106.00 153.00   0.50    3.00    --   96.67  96.00  30.00   94
 21  \w    105.00 159.00   0.50    3.00    --   96.67 117.00 -60.00  108
 22  \w     99.00 147.00   0.50    3.00    --   96.67 117.00-150.00   96
 23  \w     94.00 162.00   0.50    3.00    --   96.67 145.00 -90.00  136
 24  \w     72.00 136.00   0.50    3.00    --   96.67  77.00 -60.00  128
 25  \w     13.00 109.00   0.50    0.50    --   40.33  79.00 -33.00  192
 26  \w    -24.00  35.00   0.50    0.50    --  -40.33  12.00 120.00  118
 27  \w    -47.00 -22.00   0.50    3.00    --  -82.50  42.00  90.00   50
 28  \w    -45.00 -16.00   0.50    3.00    --  -82.50  42.00   0.00   58
 29  \w    -57.00 -23.00   0.50    3.00    --  -82.50  50.00 -30.00   68
 30  \w    -68.00  29.00   0.50    0.50    --  -40.33  79.00 -33.00  194
 31  \w    -68.00 -42.00   0.50    3.00    --  -82.50  79.00 -33.00   52
 32  \w    -78.00   4.00   0.50    0.50    --  -40.33 104.00 120.00  164
 33  \w   -106.00 -25.00   0.50    0.50    --  -40.33 -38.00  30.00  162
 34  \w   -105.00 -30.00   0.50    3.00    --  -82.50  77.00 150.00  150
 35  \w   -109.00 -13.00   0.50    0.50    --  -40.33 -79.00-157.00  192
;
_diffrn_measurement_device 'four-circle diffractometer'
_diffrn_measurement_device_type 'XtaLAB Synergy, Dualflex, HyPix3000'
_diffrn_measurement_method '\w scans'
_diffrn_orient_matrix_type 'CrysAlisPro convention (1999,Acta A55,543-557)'
_diffrn_orient_matrix_UB_11 -0.0945685000
_diffrn_orient_matrix_UB_12 0.0078905000
_diffrn_orient_matrix_UB_13 -0.0189953000
_diffrn_orient_matrix_UB_21 0.0140834000
_diffrn_orient_matrix_UB_22 0.0830173000
_diffrn_orient_matrix_UB_23 0.0417202000
_diffrn_orient_matrix_UB_31 -0.0082721000
_diffrn_orient_matrix_UB_32 0.0512702000
_diffrn_orient_matrix_UB_33 -0.0645999000
_diffrn_radiation_monochromator mirror
_diffrn_radiation_probe x-ray
_diffrn_radiation_type 'Cu K\a'
_diffrn_radiation_wavelength 1.54184
_diffrn_reflns_av_R_equivalents 0.0285
_diffrn_reflns_av_unetI/netI 0.0220
_diffrn_reflns_Laue_measured_fraction_full 0.998
_diffrn_reflns_Laue_measured_fraction_max 0.994
_diffrn_reflns_limit_h_max 20
_diffrn_reflns_limit_h_min -19
_diffrn_reflns_limit_k_max 18
_diffrn_reflns_limit_k_min -17
_diffrn_reflns_limit_l_max 23
_diffrn_reflns_limit_l_min -25
_diffrn_reflns_number 36668
_diffrn_reflns_point_group_measured_fraction_full 0.998
_diffrn_reflns_point_group_measured_fraction_max 0.994
_diffrn_reflns_theta_full 67.684
_diffrn_reflns_theta_max 68.191
_diffrn_reflns_theta_min 2.752
_diffrn_source 'micro-focus sealed X-ray tube'
_diffrn_source_type 'PhotonJet (Cu) X-ray Source'
_exptl_absorpt_coefficient_mu 1.821
_exptl_absorpt_correction_T_max 1.00000
_exptl_absorpt_correction_T_min 0.69549
_exptl_absorpt_correction_type multi-scan
_exptl_absorpt_process_details
;
CrysAlisPro 1.171.40.84a (Rigaku Oxford Diffraction, 2020)
Empirical absorption correction using spherical harmonics,
implemented in SCALE3 ABSPACK scaling algorithm.
;
_exptl_crystal_density_diffrn 1.376
_exptl_crystal_F_000 2304
_refine_diff_density_max 0.164
_refine_diff_density_min -0.222
_refine_diff_density_rms 0.030
_refine_ls_extinction_coef 0.00012(2)
_refine_ls_extinction_expression Fc^*^=kFc[1+0.001xFc^2^\l^3^/sin(2\q)]^-1/4^
_refine_ls_extinction_method 'SHELXL-2016/6 (Sheldrick 2016)'
_refine_ls_goodness_of_fit_ref 1.053
_refine_ls_hydrogen_treatment constr
_refine_ls_matrix_type full
_refine_ls_number_parameters 710
_refine_ls_number_reflns 9658
_refine_ls_number_restraints 0
_refine_ls_restrained_S_all 1.053
_refine_ls_R_factor_all 0.0413
_refine_ls_R_factor_gt 0.0355
_refine_ls_shift/su_max 0.001
_refine_ls_shift/su_mean 0.000
_refine_ls_structure_factor_coef Fsqd
_refine_ls_weighting_details 'w=1/[\s^2^(Fo^2^)+(0.0552P)^2^+0.5917P] where P=(Fo^2^+2Fc^2^)/3'
_refine_ls_weighting_scheme calc
_refine_ls_wR_factor_gt 0.1009
_refine_ls_wR_factor_ref 0.1053
_reflns_Friedel_coverage 0.000
_reflns_number_gt 8194
_reflns_number_total 9658
_reflns_threshold_expression 'I > 2\s(I)'
_cod_data_source_file d2ob02308c2.cif
_cod_data_source_block ksk-sd16
_cod_depositor_comments
;
Adding full bibliography for 7159147--7159149.cif.

2024-06-28
Z value and formula fixed to values more according to usual
chemical conventions.                 miguel
;
_cod_original_formula_sum 'C54 H51 N15 O6 S3'
_cod_original_formula_weight 1102.28
_cod_original_formula_moiety '3(C18 H17 N5 O2 S)'
_cod_original_formula_units_Z 4
_cod_database_code 7159147
_shelx_shelxl_version_number 2016/6
_chemical_oxdiff_formula 'C H N O S'
_chemical_oxdiff_usercomment @T
_shelx_space_group_comment
;
The symmetry employed for this shelxl refinement is uniquely defined
by the following loop, which should always be used as a source of
symmetry information in preference to the above space-group names.
They are only intended as comments.
;
_reflns_odcompleteness_completeness 99.91
_reflns_odcompleteness_iscentric 1
_reflns_odcompleteness_theta 66.97
_olex2_refinement_description
;
1. Fixed Uiso
 At 1.2 times of:
  All C(H) groups, All N(H) groups
 At 1.5 times of:
  All C(H,H,H) groups
2.a Aromatic/amide H refined with riding coordinates:
 N12(H12), N64(H64), N38(H38), C32(H32), C31(H31), C8(H8), C58(H58), C6(H6),
 C5(H5), C14(H14), C20(H20), C57(H57), C66(H66), C28(H28), C29(H29), C19(H19),
 C40(H40), C55(H55), C54(H54), C72(H72), C2(H2), C60(H60), C34(H34), C16(H16),
 C46(H46), C17(H17), C68(H68), C3(H3), C42(H42), C71(H71), C69(H69), C45(H45),
 C43(H43)
2.b Idealised Me refined as rotating group:
 C23(H23A,H23B,H23C), C22(H22A,H22B,H22C), C49(H49A,H49B,H49C), C75(H75A,H75B,
 H75C), C74(H74A,H74B,H74C), C48(H48A,H48B,H48C)
;
_olex2_submission_special_instructions 'No special instructions were received'
_oxdiff_exptl_absorpt_empirical_details
;
Empirical correction (ABSPACK) includes:
- Absorption correction using spherical harmonics
- Frame scaling
;
_oxdiff_exptl_absorpt_empirical_full_max 1.582
_oxdiff_exptl_absorpt_empirical_full_min 0.784

loop_
_space_group_symop_operation_xyz
'x, y, z'
'-x, y+1/2, -z+1/2'
'-x, -y, -z'
'x, -y-1/2, z-1/2'

loop_
_atom_site_label
_atom_site_type_symbol
_atom_site_fract_x
_atom_site_fract_y
_atom_site_fract_z
_atom_site_U_iso_or_equiv
_atom_site_adp_type
_atom_site_occupancy
_atom_site_site_symmetry_order
_atom_site_calc_flag
_atom_site_refinement_flags_posn
_atom_site_refinement_flags_adp
_atom_site_refinement_flags_occupancy
_atom_site_disorder_assembly
_atom_site_disorder_group
S9 S 0.44637(2) 0.23210(2) 0.27569(2) 0.05449(11) Uani 1 1 d . . . . .
S35 S 0.41131(3) 0.55687(2) 0.23077(2) 0.05878(11) Uani 1 1 d . . . . .
S61 S 0.51829(3) 0.10561(2) 0.68512(2) 0.05923(11) Uani 1 1 d . . . . .
N11 N 0.46386(7) 0.11354(7) 0.36566(5) 0.0488(3) Uani 1 1 d . . . . .
N37 N 0.42426(7) 0.44282(8) 0.32293(6) 0.0522(3) Uani 1 1 d . . . . .
N63 N 0.49811(8) 0.22644(7) 0.59642(6) 0.0527(3) Uani 1 1 d . . . . .
O52 O 0.70358(8) 0.39394(9) 0.66251(6) 0.0817(4) Uani 1 1 d . . . . .
O51 O 0.75751(8) 0.51544(9) 0.65832(6) 0.0813(4) Uani 1 1 d . . . . .
N13 N 0.30675(8) 0.12611(8) 0.19682(6) 0.0552(3) Uani 1 1 d . . . . .
N12 N 0.34856(8) 0.09568(9) 0.26252(6) 0.0611(3) Uani 1 1 d . . . . .
H12 H 0.331522 0.051081 0.276802 0.073 Uiso 1 1 calc R U . . .
O78 O 0.15508(8) 0.16399(10) 0.26413(6) 0.0856(4) Uani 1 1 d . . . . .
O77 O 0.21842(9) 0.27829(10) 0.25787(6) 0.0891(4) Uani 1 1 d . . . . .
N64 N 0.61565(9) 0.24164(8) 0.69880(6) 0.0617(3) Uani 1 1 d . . . . .
H64 H 0.633817 0.285743 0.684845 0.074 Uiso 1 1 calc R U . . .
N39 N 0.26701(8) 0.45260(9) 0.15366(6) 0.0590(3) Uani 1 1 d . . . . .
N65 N 0.65593(8) 0.21014(8) 0.76395(6) 0.0569(3) Uani 1 1 d . . . . .
N50 N 0.70834(8) 0.45796(10) 0.63129(6) 0.0620(3) Uani 1 1 d . . . . .
O26 O 0.74447(9) 0.05332(10) 0.70159(6) 0.0926(4) Uani 1 1 d . . . . .
N38 N 0.31095(9) 0.42273(9) 0.21896(6) 0.0671(4) Uani 1 1 d . . . . .
H38 H 0.295344 0.377304 0.233335 0.080 Uiso 1 1 calc R U . . .
N76 N 0.20970(9) 0.21681(10) 0.28962(7) 0.0660(3) Uani 1 1 d . . . . .
C7 C 0.52862(8) 0.17086(9) 0.39429(7) 0.0464(3) Uani 1 1 d . . . . .
C59 C 0.43409(9) 0.16836(9) 0.56735(7) 0.0499(3) Uani 1 1 d . . . . .
N24 N 0.75539(9) 0.11288(11) 0.66917(7) 0.0726(4) Uani 1 1 d . . . . .
C27 C 0.54888(8) 0.48650(9) 0.42257(7) 0.0470(3) Uani 1 1 d . . . . .
C33 C 0.48988(9) 0.49923(9) 0.35124(7) 0.0480(3) Uani 1 1 d . . . . .
C53 C 0.37405(9) 0.18225(9) 0.49664(7) 0.0497(3) Uani 1 1 d . . . . .
C1 C 0.58885(8) 0.15551(9) 0.46478(7) 0.0470(3) Uani 1 1 d . . . . .
N21 N 0.02966(9) 0.17679(12) -0.11099(7) 0.0776(4) Uani 1 1 d . . . . .
C10 C 0.41735(9) 0.13814(9) 0.30397(7) 0.0488(3) Uani 1 1 d . . . . .
C32 C 0.53969(9) 0.41814(9) 0.46089(7) 0.0519(3) Uani 1 1 d . . . . .
H32 H 0.497700 0.378679 0.440113 0.062 Uiso 1 1 calc R U . . .
C30 C 0.65375(9) 0.46638(10) 0.55874(7) 0.0522(3) Uani 1 1 d . . . . .
C15 C 0.18511(9) 0.11690(10) 0.09306(7) 0.0534(3) Uani 1 1 d . . . . .
C31 C 0.59145(9) 0.40752(10) 0.52901(7) 0.0538(3) Uani 1 1 d . . . . .
H31 H 0.584512 0.361791 0.554283 0.065 Uiso 1 1 calc R U . . .
C36 C 0.37919(9) 0.46586(9) 0.26036(7) 0.0513(3) Uani 1 1 d . . . . .
C62 C 0.54600(9) 0.20045(9) 0.65727(7) 0.0515(3) Uani 1 1 d . . . . .
O25 O 0.81298(10) 0.16240(12) 0.69398(7) 0.1195(6) Uani 1 1 d . . . . .
C8 C 0.52914(9) 0.23719(9) 0.35345(7) 0.0521(3) Uani 1 1 d . . . . .
H8 H 0.569126 0.279936 0.365924 0.062 Uiso 1 1 calc R U . . .
C56 C 0.26649(9) 0.20554(10) 0.36137(7) 0.0553(3) Uani 1 1 d . . . . .
C67 C 0.76320(9) 0.22645(10) 0.87509(8) 0.0564(3) Uani 1 1 d . . . . .
C4 C 0.69768(9) 0.12698(10) 0.59853(7) 0.0561(4) Uani 1 1 d . . . . .
C58 C 0.38311(10) 0.25091(10) 0.45845(8) 0.0557(3) Uani 1 1 d . . . . .
H58 H 0.426117 0.289427 0.478921 0.067 Uiso 1 1 calc R U . . .
C18 C 0.08046(9) 0.15747(11) -0.04398(7) 0.0579(4) Uani 1 1 d . . . . .
C6 C 0.57680(9) 0.08804(9) 0.50272(7) 0.0536(3) Uani 1 1 d . . . . .
H6 H 0.531365 0.052226 0.482492 0.064 Uiso 1 1 calc R U . . .
C5 C 0.63074(9) 0.07310(10) 0.56967(7) 0.0564(3) Uani 1 1 d . . . . .
H5 H 0.622153 0.027897 0.594624 0.068 Uiso 1 1 calc R U . . .
C14 C 0.23645(10) 0.09208(10) 0.16306(7) 0.0565(4) Uani 1 1 d . . . . .
H14 H 0.217207 0.049693 0.183992 0.068 Uiso 1 1 calc R U . . .
C20 C 0.21196(9) 0.17053(11) 0.05323(8) 0.0585(4) Uani 1 1 d . . . . .
H20 H 0.265069 0.193931 0.072223 0.070 Uiso 1 1 calc R U . . .
C41 C 0.14904(9) 0.43116(10) 0.04771(7) 0.0580(4) Uani 1 1 d . . . . .
C57 C 0.32971(10) 0.26324(10) 0.39080(8) 0.0586(4) Uani 1 1 d . . . . .
H57 H 0.336352 0.309402 0.365802 0.070 Uiso 1 1 calc R U . . .
C66 C 0.71610(10) 0.25375(10) 0.80479(8) 0.0581(4) Uani 1 1 d . . . . .
H66 H 0.730382 0.304389 0.789344 0.070 Uiso 1 1 calc R U . . .
C28 C 0.61382(10) 0.54366(10) 0.45420(8) 0.0609(4) Uani 1 1 d . . . . .
H28 H 0.621884 0.588841 0.428973 0.073 Uiso 1 1 calc R U . . .
C29 C 0.66601(10) 0.53418(10) 0.52206(8) 0.0603(4) Uani 1 1 d . . . . .
H29 H 0.708833 0.572765 0.542906 0.072 Uiso 1 1 calc R U . . .
C19 C 0.16174(10) 0.18965(11) -0.01354(8) 0.0636(4) Uani 1 1 d . . . . .
H19 H 0.182025 0.224676 -0.039136 0.076 Uiso 1 1 calc R U . . .
C40 C 0.20284(10) 0.40933(12) 0.11786(8) 0.0639(4) Uani 1 1 d . . . . .
H40 H 0.189882 0.361447 0.137670 0.077 Uiso 1 1 calc R U . . .
N47 N -0.01336(12) 0.48096(14) -0.15670(8) 0.0985(6) Uani 1 1 d . . . . .
C55 C 0.25452(10) 0.13722(11) 0.39755(8) 0.0631(4) Uani 1 1 d . . . . .
H55 H 0.211120 0.099241 0.376738 0.076 Uiso 1 1 calc R U . . .
C54 C 0.30792(10) 0.12617(10) 0.46502(8) 0.0611(4) Uani 1 1 d . . . . .
H54 H 0.299888 0.080668 0.489978 0.073 Uiso 1 1 calc R U . . .
C72 C 0.75516(10) 0.14607(10) 0.89972(8) 0.0604(4) Uani 1 1 d . . . . .
H72 H 0.717705 0.107551 0.870341 0.072 Uiso 1 1 calc R U . . .
C2 C 0.65757(10) 0.20831(11) 0.49580(8) 0.0601(4) Uani 1 1 d . . . . .
H2 H 0.666824 0.253298 0.470978 0.072 Uiso 1 1 calc R U . . .
N73 N 0.90596(12) 0.15517(13) 1.07951(8) 0.0939(5) Uani 1 1 d . . . . .
C60 C 0.43515(10) 0.10079(10) 0.60775(8) 0.0580(4) Uani 1 1 d . . . . .
H60 H 0.395811 0.057429 0.595079 0.070 Uiso 1 1 calc R U . . .
C34 C 0.49228(10) 0.56334(10) 0.30944(7) 0.0577(4) Uani 1 1 d . . . . .
H34 H 0.532698 0.605659 0.321738 0.069 Uiso 1 1 calc R U . . .
C16 C 0.10459(10) 0.08583(12) 0.06289(8) 0.0675(4) Uani 1 1 d . . . . .
H16 H 0.084822 0.050068 0.088384 0.081 Uiso 1 1 calc R U . . .
C46 C 0.16418(11) 0.49763(11) 0.01070(8) 0.0629(4) Uani 1 1 d . . . . .
H46 H 0.210771 0.531783 0.031546 0.076 Uiso 1 1 calc R U . . .
C17 C 0.05285(10) 0.10595(12) -0.00336(8) 0.0676(4) Uani 1 1 d . . . . .
H17 H -0.001245 0.084866 -0.021234 0.081 Uiso 1 1 calc R U . . .
C68 C 0.81926(11) 0.28171(11) 0.92120(9) 0.0675(4) Uani 1 1 d . . . . .
H68 H 0.825330 0.336050 0.906404 0.081 Uiso 1 1 calc R U . . .
C3 C 0.71198(10) 0.19476(12) 0.56274(8) 0.0650(4) Uani 1 1 d . . . . .
H3 H 0.757381 0.230491 0.583403 0.078 Uiso 1 1 calc R U . . .
C44 C 0.03996(11) 0.46479(12) -0.08961(8) 0.0697(4) Uani 1 1 d . . . . .
C70 C 0.85883(11) 0.17847(12) 1.01258(8) 0.0674(4) Uani 1 1 d . . . . .
C42 C 0.07907(11) 0.38199(13) 0.01411(9) 0.0734(5) Uani 1 1 d . . . . .
H42 H 0.068057 0.336312 0.037342 0.088 Uiso 1 1 calc R U . . .
C71 C 0.80133(11) 0.12254(11) 0.96640(9) 0.0660(4) Uani 1 1 d . . . . .
H71 H 0.794382 0.068517 0.981277 0.079 Uiso 1 1 calc R U . . .
C69 C 0.86612(12) 0.25906(13) 0.98789(9) 0.0748(5) Uani 1 1 d . . . . .
H69 H 0.903261 0.297996 1.017045 0.090 Uiso 1 1 calc R U . . .
C45 C 0.11167(12) 0.51404(12) -0.05620(9) 0.0716(4) Uani 1 1 d . . . . .
H45 H 0.123890 0.558616 -0.079782 0.086 Uiso 1 1 calc R U . . .
C43 C 0.02534(11) 0.39820(13) -0.05230(9) 0.0771(5) Uani 1 1 d . . . . .
H43 H -0.021469 0.364157 -0.072566 0.093 Uiso 1 1 calc R U . . .
C23 C -0.05134(11) 0.13964(16) -0.14245(9) 0.0868(6) Uani 1 1 d . . . . .
H23A H -0.045994 0.081158 -0.153045 0.130 Uiso 1 1 calc R U . . .
H23B H -0.082684 0.169756 -0.184044 0.130 Uiso 1 1 calc R U . . .
H23C H -0.079666 0.143088 -0.111377 0.130 Uiso 1 1 calc R U . . .
C22 C 0.06405(13) 0.21855(16) -0.15519(9) 0.0944(7) Uani 1 1 d . . . . .
H22A H 0.082522 0.274487 -0.137838 0.142 Uiso 1 1 calc R U . . .
H22B H 0.022134 0.222679 -0.200871 0.142 Uiso 1 1 calc R U . . .
H22C H 0.110363 0.186260 -0.156256 0.142 Uiso 1 1 calc R U . . .
C49 C -0.08831(15) 0.43176(19) -0.18824(11) 0.1140(9) Uani 1 1 d . . . . .
H49A H -0.074012 0.374325 -0.194498 0.171 Uiso 1 1 calc R U . . .
H49B H -0.121513 0.455959 -0.232110 0.171 Uiso 1 1 calc R U . . .
H49C H -0.119356 0.432197 -0.159130 0.171 Uiso 1 1 calc R U . . .
C75 C 0.89981(17) 0.07292(19) 1.10496(12) 0.1176(9) Uani 1 1 d . . . . .
H75A H 0.848680 0.068547 1.112140 0.176 Uiso 1 1 calc R U . . .
H75B H 0.946006 0.063774 1.147758 0.176 Uiso 1 1 calc R U . . .
H75C H 0.900571 0.030866 1.072183 0.176 Uiso 1 1 calc R U . . .
C74 C 0.96328(17) 0.21450(19) 1.12595(11) 0.1226(9) Uani 1 1 d . . . . .
H74A H 1.005682 0.228977 1.109155 0.184 Uiso 1 1 calc R U . . .
H74B H 0.988553 0.189154 1.170706 0.184 Uiso 1 1 calc R U . . .
H74C H 0.933812 0.264922 1.128971 0.184 Uiso 1 1 calc R U . . .
C48 C 0.0030(3) 0.5449(2) -0.19607(13) 0.1828(19) Uani 1 1 d . . . . .
H48A H 0.002098 0.599229 -0.175655 0.274 Uiso 1 1 calc R U . . .
H48B H -0.038747 0.543590 -0.241956 0.274 Uiso 1 1 calc R U . . .
H48C H 0.056822 0.535658 -0.197571 0.274 Uiso 1 1 calc R U . . .

loop_
_atom_site_aniso_label
_atom_site_aniso_U_11
_atom_site_aniso_U_22
_atom_site_aniso_U_33
_atom_site_aniso_U_23
_atom_site_aniso_U_13
_atom_site_aniso_U_12
S9 0.0645(2) 0.0514(2) 0.04504(19) 0.00448(14) 0.01821(16) 0.00061(16)
S35 0.0720(2) 0.0550(2) 0.04745(19) 0.00754(15) 0.02084(17) 0.00104(17)
S61 0.0686(2) 0.0547(2) 0.0526(2) 0.00676(16) 0.02120(18) -0.00258(17)
N11 0.0502(6) 0.0503(6) 0.0425(6) 0.0010(5) 0.0139(5) -0.0008(5)
N37 0.0539(7) 0.0529(7) 0.0456(6) 0.0036(5) 0.0144(5) -0.0023(5)
N63 0.0588(7) 0.0476(6) 0.0508(6) 0.0013(5) 0.0200(6) -0.0015(5)
O52 0.0798(8) 0.0936(9) 0.0602(7) 0.0213(6) 0.0143(6) -0.0025(7)
O51 0.0676(7) 0.0981(9) 0.0616(7) -0.0051(6) 0.0063(6) -0.0122(7)
N13 0.0556(7) 0.0602(7) 0.0427(6) 0.0030(5) 0.0111(5) 0.0013(6)
N12 0.0616(8) 0.0642(8) 0.0456(6) 0.0072(6) 0.0075(6) -0.0095(6)
O78 0.0711(8) 0.1071(10) 0.0651(7) -0.0092(7) 0.0114(6) -0.0155(8)
O77 0.0936(10) 0.0996(10) 0.0620(7) 0.0196(7) 0.0166(7) -0.0072(8)
N64 0.0680(8) 0.0583(7) 0.0516(7) 0.0052(6) 0.0150(6) -0.0093(6)
N39 0.0564(7) 0.0681(8) 0.0463(6) 0.0045(6) 0.0129(6) 0.0037(6)
N65 0.0588(7) 0.0588(7) 0.0501(6) 0.0007(6) 0.0178(6) 0.0016(6)
N50 0.0511(7) 0.0789(9) 0.0518(7) 0.0010(7) 0.0151(6) 0.0027(7)
O26 0.0941(10) 0.1004(10) 0.0619(7) 0.0270(7) 0.0065(7) -0.0084(8)
N38 0.0654(8) 0.0724(9) 0.0501(7) 0.0129(6) 0.0074(6) -0.0092(7)
N76 0.0572(8) 0.0825(10) 0.0555(7) -0.0056(7) 0.0186(6) 0.0013(7)
C7 0.0461(7) 0.0483(7) 0.0459(7) -0.0045(6) 0.0190(6) 0.0004(6)
C59 0.0524(8) 0.0482(7) 0.0520(7) -0.0017(6) 0.0233(6) 0.0000(6)
N24 0.0565(8) 0.0930(11) 0.0542(7) 0.0064(8) 0.0058(6) -0.0038(8)
C27 0.0483(7) 0.0475(7) 0.0471(7) -0.0018(6) 0.0204(6) 0.0012(6)
C33 0.0522(8) 0.0468(7) 0.0473(7) -0.0015(6) 0.0216(6) 0.0003(6)
C53 0.0513(8) 0.0488(7) 0.0529(7) -0.0001(6) 0.0244(6) 0.0023(6)
C1 0.0465(7) 0.0506(7) 0.0446(7) -0.0025(6) 0.0183(6) 0.0028(6)
N21 0.0581(8) 0.1139(12) 0.0498(7) 0.0143(8) 0.0084(6) -0.0093(8)
C10 0.0510(8) 0.0499(7) 0.0444(7) -0.0006(6) 0.0173(6) 0.0024(6)
C32 0.0565(8) 0.0492(7) 0.0496(7) -0.0013(6) 0.0200(6) -0.0053(6)
C30 0.0488(8) 0.0593(8) 0.0477(7) 0.0003(6) 0.0177(6) 0.0048(6)
C15 0.0513(8) 0.0604(8) 0.0455(7) -0.0023(6) 0.0151(6) -0.0007(7)
C31 0.0571(8) 0.0541(8) 0.0508(7) 0.0050(6) 0.0213(7) -0.0001(7)
C36 0.0536(8) 0.0534(8) 0.0464(7) 0.0008(6) 0.0187(6) 0.0020(6)
C62 0.0571(8) 0.0487(7) 0.0501(7) -0.0016(6) 0.0222(7) 0.0011(6)
O25 0.0856(10) 0.1575(16) 0.0733(8) 0.0272(9) -0.0162(7) -0.0447(11)
C8 0.0573(8) 0.0509(8) 0.0481(7) -0.0011(6) 0.0204(6) -0.0028(6)
C56 0.0530(8) 0.0624(9) 0.0503(8) -0.0015(7) 0.0197(7) 0.0049(7)
C67 0.0505(8) 0.0605(9) 0.0571(8) -0.0016(7) 0.0196(7) 0.0021(7)
C4 0.0500(8) 0.0685(9) 0.0461(7) 0.0027(7) 0.0142(6) 0.0038(7)
C58 0.0595(9) 0.0538(8) 0.0532(8) 0.0000(6) 0.0211(7) -0.0064(7)
C18 0.0499(8) 0.0733(10) 0.0462(7) 0.0019(7) 0.0139(6) 0.0013(7)
C6 0.0535(8) 0.0545(8) 0.0493(7) -0.0011(6) 0.0160(6) -0.0059(6)
C5 0.0578(9) 0.0589(8) 0.0496(7) 0.0040(6) 0.0175(7) -0.0015(7)
C14 0.0565(9) 0.0621(9) 0.0466(7) 0.0003(6) 0.0151(6) -0.0044(7)
C20 0.0445(8) 0.0709(10) 0.0553(8) 0.0031(7) 0.0136(6) -0.0042(7)
C41 0.0528(8) 0.0677(9) 0.0505(8) -0.0007(7) 0.0165(7) 0.0042(7)
C57 0.0637(9) 0.0584(9) 0.0549(8) 0.0036(7) 0.0242(7) -0.0028(7)
C66 0.0570(9) 0.0565(8) 0.0602(9) 0.0013(7) 0.0219(7) -0.0014(7)
C28 0.0625(9) 0.0568(8) 0.0584(8) 0.0075(7) 0.0175(7) -0.0098(7)
C29 0.0529(8) 0.0605(9) 0.0592(8) -0.0025(7) 0.0122(7) -0.0098(7)
C19 0.0531(9) 0.0800(11) 0.0561(8) 0.0119(8) 0.0191(7) -0.0052(8)
C40 0.0579(9) 0.0754(10) 0.0529(8) 0.0050(8) 0.0153(7) -0.0019(8)
N47 0.0944(12) 0.1261(15) 0.0546(8) 0.0145(9) 0.0060(8) 0.0004(11)
C55 0.0565(9) 0.0615(9) 0.0660(9) -0.0025(7) 0.0178(7) -0.0079(7)
C54 0.0600(9) 0.0559(8) 0.0643(9) 0.0063(7) 0.0204(7) -0.0059(7)
C72 0.0558(9) 0.0611(9) 0.0621(9) -0.0028(7) 0.0205(7) -0.0018(7)
C2 0.0551(9) 0.0659(9) 0.0550(8) 0.0061(7) 0.0164(7) -0.0099(7)
N73 0.0956(12) 0.1133(14) 0.0575(8) 0.0084(9) 0.0126(8) 0.0075(11)
C60 0.0639(9) 0.0548(8) 0.0565(8) 0.0029(7) 0.0242(7) -0.0063(7)
C34 0.0681(9) 0.0532(8) 0.0512(8) 0.0016(6) 0.0224(7) -0.0070(7)
C16 0.0608(9) 0.0874(12) 0.0499(8) 0.0043(8) 0.0165(7) -0.0183(9)
C46 0.0647(10) 0.0612(9) 0.0588(9) -0.0041(7) 0.0192(7) 0.0010(8)
C17 0.0508(8) 0.0931(12) 0.0525(8) 0.0003(8) 0.0127(7) -0.0164(8)
C68 0.0637(10) 0.0644(10) 0.0669(10) -0.0014(8) 0.0167(8) -0.0059(8)
C3 0.0517(9) 0.0759(11) 0.0588(9) 0.0007(8) 0.0115(7) -0.0129(8)
C44 0.0687(10) 0.0828(12) 0.0499(8) 0.0021(8) 0.0142(8) 0.0131(9)
C70 0.0590(9) 0.0863(12) 0.0543(8) 0.0008(8) 0.0189(7) 0.0100(9)
C42 0.0637(10) 0.0884(12) 0.0589(9) 0.0104(9) 0.0134(8) -0.0098(9)
C71 0.0660(10) 0.0676(10) 0.0659(9) 0.0072(8) 0.0272(8) 0.0047(8)
C69 0.0669(11) 0.0802(12) 0.0652(10) -0.0105(9) 0.0122(8) -0.0082(9)
C45 0.0854(12) 0.0669(10) 0.0602(9) 0.0070(8) 0.0253(9) 0.0038(9)
C43 0.0619(10) 0.0971(14) 0.0602(9) 0.0025(9) 0.0100(8) -0.0100(9)
C23 0.0583(10) 0.1315(18) 0.0554(9) 0.0065(10) 0.0050(8) -0.0026(11)
C22 0.0846(14) 0.1357(19) 0.0543(10) 0.0228(11) 0.0170(9) -0.0074(13)
C49 0.0901(16) 0.156(2) 0.0640(11) 0.0092(13) -0.0056(11) 0.0024(16)
C75 0.1099(19) 0.153(2) 0.0793(13) 0.0423(15) 0.0244(13) 0.0047(17)
C74 0.113(2) 0.150(2) 0.0673(12) -0.0050(14) -0.0071(13) 0.0092(18)
C48 0.237(4) 0.165(3) 0.0752(15) 0.0519(18) -0.019(2) -0.060(3)

loop_
_atom_type_symbol
_atom_type_description
_atom_type_scat_dispersion_real
_atom_type_scat_dispersion_imag
_atom_type_scat_source
C C 0.0181 0.0091 'International Tables Vol C Tables 4.2.6.8 and 6.1.1.4'
H H 0.0000 0.0000 'International Tables Vol C Tables 4.2.6.8 and 6.1.1.4'
N N 0.0311 0.0180 'International Tables Vol C Tables 4.2.6.8 and 6.1.1.4'
O O 0.0492 0.0322 'International Tables Vol C Tables 4.2.6.8 and 6.1.1.4'
S S 0.3331 0.5567 'International Tables Vol C Tables 4.2.6.8 and 6.1.1.4'

loop_
_geom_angle_atom_site_label_1
_geom_angle_atom_site_label_2
_geom_angle_atom_site_label_3
_geom_angle
_geom_angle_site_symmetry_1
_geom_angle_site_symmetry_3
_geom_angle_publ_flag
C8 S9 C10 87.74(7) . . ?
C34 S35 C36 87.74(7) . . ?
C60 S61 C62 87.68(7) . . ?
C10 N11 C7 109.30(12) . . ?
C36 N37 C33 109.47(12) . . ?
C62 N63 C59 109.24(12) . . ?
C14 N13 N12 115.95(13) . . ?
N13 N12 H12 121.0 . . ?
C10 N12 N13 118.01(12) . . ?
C10 N12 H12 121.0 . . ?
N65 N64 H64 121.3 . . ?
C62 N64 H64 121.3 . . ?
C62 N64 N65 117.30(12) . . ?
C40 N39 N38 115.59(14) . . ?
C66 N65 N64 116.94(13) . . ?
O52 N50 O51 122.57(13) . . ?
O52 N50 C30 119.03(14) . . ?
O51 N50 C30 118.40(14) . . ?
N39 N38 H38 120.5 . . ?
C36 N38 N39 119.03(13) . . ?
C36 N38 H38 120.5 . . ?
O78 N76 C56 118.28(15) . . ?
O77 N76 O78 122.66(14) . . ?
O77 N76 C56 119.06(14) . . ?
N11 C7 C1 118.42(12) . . ?
C8 C7 N11 115.33(12) . . ?
C8 C7 C1 126.24(13) . . ?
N63 C59 C53 119.07(12) . . ?
C60 C59 N63 115.11(13) . . ?
C60 C59 C53 125.78(13) . . ?
O26 N24 O25 122.21(14) . . ?
O26 N24 C4 119.69(14) . . ?
O25 N24 C4 118.10(15) . . ?
C32 C27 C33 120.47(12) . . ?
C32 C27 C28 118.31(13) . . ?
C28 C27 C33 121.20(13) . . ?
N37 C33 C27 119.18(12) . . ?
C34 C33 N37 115.14(12) . . ?
C34 C33 C27 125.66(13) . . ?
C58 C53 C59 120.45(13) . . ?
C58 C53 C54 118.04(13) . . ?
C54 C53 C59 121.48(13) . . ?
C6 C1 C7 119.89(12) . . ?
C6 C1 C2 118.48(13) . . ?
C2 C1 C7 121.61(13) . . ?
C18 N21 C23 120.84(15) . . ?
C18 N21 C22 119.88(14) . . ?
C23 N21 C22 117.77(14) . . ?
N11 C10 S9 116.42(11) . . ?
N11 C10 N12 123.63(13) . . ?
N12 C10 S9 119.95(10) . . ?
C27 C32 H32 119.3 . . ?
C31 C32 C27 121.50(13) . . ?
C31 C32 H32 119.3 . . ?
C31 C30 N50 119.64(13) . . ?
C31 C30 C29 121.91(13) . . ?
C29 C30 N50 118.45(13) . . ?
C20 C15 C14 123.84(14) . . ?
C16 C15 C14 119.27(14) . . ?
C16 C15 C20 116.89(13) . . ?
C32 C31 H31 120.8 . . ?
C30 C31 C32 118.37(13) . . ?
C30 C31 H31 120.8 . . ?
N37 C36 S35 116.22(11) . . ?
N37 C36 N38 123.42(13) . . ?
N38 C36 S35 120.36(11) . . ?
N63 C62 S61 116.61(11) . . ?
N63 C62 N64 124.17(13) . . ?
N64 C62 S61 119.21(11) . . ?
S9 C8 H8 124.4 . . ?
C7 C8 S9 111.20(11) . . ?
C7 C8 H8 124.4 . . ?
C57 C56 N76 119.35(14) . . ?
C57 C56 C55 122.00(14) . . ?
C55 C56 N76 118.64(14) . . ?
C72 C67 C66 123.29(14) . . ?
C68 C67 C66 119.78(15) . . ?
C68 C67 C72 116.93(15) . . ?
C5 C4 N24 119.35(14) . . ?
C5 C4 C3 122.21(13) . . ?
C3 C4 N24 118.44(14) . . ?
C53 C58 H58 119.2 . . ?
C57 C58 C53 121.58(14) . . ?
C57 C58 H58 119.2 . . ?
N21 C18 C19 121.60(15) . . ?
N21 C18 C17 121.34(14) . . ?
C17 C18 C19 117.06(13) . . ?
C1 C6 H6 119.2 . . ?
C5 C6 C1 121.51(14) . . ?
C5 C6 H6 119.2 . . ?
C4 C5 C6 118.20(14) . . ?
C4 C5 H5 120.9 . . ?
C6 C5 H5 120.9 . . ?
N13 C14 C15 122.52(14) . . ?
N13 C14 H14 118.7 . . ?
C15 C14 H14 118.7 . . ?
C15 C20 H20 119.3 . . ?
C19 C20 C15 121.42(14) . . ?
C19 C20 H20 119.3 . . ?
C46 C41 C40 124.15(15) . . ?
C42 C41 C40 118.88(15) . . ?
C42 C41 C46 116.95(14) . . ?
C56 C57 C58 118.37(14) . . ?
C56 C57 H57 120.8 . . ?
C58 C57 H57 120.8 . . ?
N65 C66 C67 121.63(15) . . ?
N65 C66 H66 119.2 . . ?
C67 C66 H66 119.2 . . ?
C27 C28 H28 119.5 . . ?
C29 C28 C27 121.03(14) . . ?
C29 C28 H28 119.5 . . ?
C30 C29 H29 120.6 . . ?
C28 C29 C30 118.86(14) . . ?
C28 C29 H29 120.6 . . ?
C18 C19 H19 119.3 . . ?
C20 C19 C18 121.41(15) . . ?
C20 C19 H19 119.3 . . ?
N39 C40 C41 123.29(16) . . ?
N39 C40 H40 118.4 . . ?
C41 C40 H40 118.4 . . ?
C44 N47 C49 120.31(19) . . ?
C44 N47 C48 121.8(2) . . ?
C48 N47 C49 117.85(19) . . ?
C56 C55 H55 120.6 . . ?
C54 C55 C56 118.89(15) . . ?
C54 C55 H55 120.6 . . ?
C53 C54 H54 119.5 . . ?
C55 C54 C53 121.09(14) . . ?
C55 C54 H54 119.5 . . ?
C67 C72 H72 119.3 . . ?
C71 C72 C67 121.46(15) . . ?
C71 C72 H72 119.3 . . ?
C1 C2 H2 119.5 . . ?
C3 C2 C1 120.94(14) . . ?
C3 C2 H2 119.5 . . ?
C70 N73 C75 121.74(19) . . ?
C70 N73 C74 120.4(2) . . ?
C75 N73 C74 117.90(18) . . ?
S61 C60 H60 124.3 . . ?
C59 C60 S61 111.35(12) . . ?
C59 C60 H60 124.3 . . ?
S35 C34 H34 124.3 . . ?
C33 C34 S35 111.43(12) . . ?
C33 C34 H34 124.3 . . ?
C15 C16 H16 118.8 . . ?
C17 C16 C15 122.39(15) . . ?
C17 C16 H16 118.8 . . ?
C41 C46 H46 119.3 . . ?
C45 C46 C41 121.40(16) . . ?
C45 C46 H46 119.3 . . ?
C18 C17 H17 119.6 . . ?
C16 C17 C18 120.79(15) . . ?
C16 C17 H17 119.6 . . ?
C67 C68 H68 118.8 . . ?
C69 C68 C67 122.32(17) . . ?
C69 C68 H68 118.8 . . ?
C4 C3 H3 120.7 . . ?
C2 C3 C4 118.66(15) . . ?
C2 C3 H3 120.7 . . ?
N47 C44 C45 121.81(18) . . ?
N47 C44 C43 121.28(18) . . ?
C43 C44 C45 116.91(15) . . ?
N73 C70 C71 121.71(18) . . ?
N73 C70 C69 121.26(18) . . ?
C69 C70 C71 117.03(15) . . ?
C41 C42 H42 118.8 . . ?
C43 C42 C41 122.43(17) . . ?
C43 C42 H42 118.8 . . ?
C72 C71 C70 121.30(16) . . ?
C72 C71 H71 119.4 . . ?
C70 C71 H71 119.4 . . ?
C68 C69 C70 120.95(17) . . ?
C68 C69 H69 119.5 . . ?
C70 C69 H69 119.5 . . ?
C46 C45 C44 121.36(17) . . ?
C46 C45 H45 119.3 . . ?
C44 C45 H45 119.3 . . ?
C44 C43 H43 119.5 . . ?
C42 C43 C44 120.93(17) . . ?
C42 C43 H43 119.5 . . ?
N21 C23 H23A 109.5 . . ?
N21 C23 H23B 109.5 . . ?
N21 C23 H23C 109.5 . . ?
H23A C23 H23B 109.5 . . ?
H23A C23 H23C 109.5 . . ?
H23B C23 H23C 109.5 . . ?
N21 C22 H22A 109.5 . . ?
N21 C22 H22B 109.5 . . ?
N21 C22 H22C 109.5 . . ?
H22A C22 H22B 109.5 . . ?
H22A C22 H22C 109.5 . . ?
H22B C22 H22C 109.5 . . ?
N47 C49 H49A 109.5 . . ?
N47 C49 H49B 109.5 . . ?
N47 C49 H49C 109.5 . . ?
H49A C49 H49B 109.5 . . ?
H49A C49 H49C 109.5 . . ?
H49B C49 H49C 109.5 . . ?
N73 C75 H75A 109.5 . . ?
N73 C75 H75B 109.5 . . ?
N73 C75 H75C 109.5 . . ?
H75A C75 H75B 109.5 . . ?
H75A C75 H75C 109.5 . . ?
H75B C75 H75C 109.5 . . ?
N73 C74 H74A 109.5 . . ?
N73 C74 H74B 109.5 . . ?
N73 C74 H74C 109.5 . . ?
H74A C74 H74B 109.5 . . ?
H74A C74 H74C 109.5 . . ?
H74B C74 H74C 109.5 . . ?
N47 C48 H48A 109.5 . . ?
N47 C48 H48B 109.5 . . ?
N47 C48 H48C 109.5 . . ?
H48A C48 H48B 109.5 . . ?
H48A C48 H48C 109.5 . . ?
H48B C48 H48C 109.5 . . ?

loop_
_geom_bond_atom_site_label_1
_geom_bond_atom_site_label_2
_geom_bond_distance
_geom_bond_site_symmetry_2
_geom_bond_publ_flag
S9 C10 1.7400(14) . ?
S9 C8 1.7166(15) . ?
S35 C36 1.7378(15) . ?
S35 C34 1.7158(16) . ?
S61 C62 1.7382(15) . ?
S61 C60 1.7143(16) . ?
N11 C7 1.3871(17) . ?
N11 C10 1.2974(17) . ?
N37 C33 1.3868(18) . ?
N37 C36 1.2989(18) . ?
N63 C59 1.3879(18) . ?
N63 C62 1.2970(18) . ?
O52 N50 1.2232(18) . ?
O51 N50 1.2246(18) . ?
N13 N12 1.3777(16) . ?
N13 C14 1.2724(19) . ?
N12 H12 0.8600 . ?
N12 C10 1.3553(18) . ?
O78 N76 1.2206(18) . ?
O77 N76 1.2184(19) . ?
N64 H64 0.8600 . ?
N64 N65 1.3708(17) . ?
N64 C62 1.3556(19) . ?
N39 N38 1.3737(17) . ?
N39 C40 1.277(2) . ?
N65 C66 1.270(2) . ?
N50 C30 1.4618(18) . ?
O26 N24 1.2166(19) . ?
N38 H38 0.8600 . ?
N38 C36 1.354(2) . ?
N76 C56 1.463(2) . ?
C7 C1 1.4708(18) . ?
C7 C8 1.355(2) . ?
C59 C53 1.469(2) . ?
C59 C60 1.357(2) . ?
N24 O25 1.217(2) . ?
N24 C4 1.4565(19) . ?
C27 C33 1.4709(19) . ?
C27 C32 1.3903(19) . ?
C27 C28 1.397(2) . ?
C33 C34 1.350(2) . ?
C53 C58 1.392(2) . ?
C53 C54 1.399(2) . ?
C1 C6 1.392(2) . ?
C1 C2 1.395(2) . ?
N21 C18 1.3803(19) . ?
N21 C23 1.431(2) . ?
N21 C22 1.443(2) . ?
C32 H32 0.9300 . ?
C32 C31 1.379(2) . ?
C30 C31 1.380(2) . ?
C30 C29 1.381(2) . ?
C15 C14 1.453(2) . ?
C15 C20 1.391(2) . ?
C15 C16 1.386(2) . ?
C31 H31 0.9300 . ?
C8 H8 0.9300 . ?
C56 C57 1.376(2) . ?
C56 C55 1.379(2) . ?
C67 C66 1.454(2) . ?
C67 C72 1.394(2) . ?
C67 C68 1.386(2) . ?
C4 C5 1.378(2) . ?
C4 C3 1.383(2) . ?
C58 H58 0.9300 . ?
C58 C57 1.383(2) . ?
C18 C19 1.403(2) . ?
C18 C17 1.391(2) . ?
C6 H6 0.9300 . ?
C6 C5 1.380(2) . ?
C5 H5 0.9300 . ?
C14 H14 0.9300 . ?
C20 H20 0.9300 . ?
C20 C19 1.373(2) . ?
C41 C40 1.453(2) . ?
C41 C46 1.389(2) . ?
C41 C42 1.385(2) . ?
C57 H57 0.9300 . ?
C66 H66 0.9300 . ?
C28 H28 0.9300 . ?
C28 C29 1.375(2) . ?
C29 H29 0.9300 . ?
C19 H19 0.9300 . ?
C40 H40 0.9300 . ?
N47 C44 1.383(2) . ?
N47 C49 1.440(3) . ?
N47 C48 1.400(3) . ?
C55 H55 0.9300 . ?
C55 C54 1.377(2) . ?
C54 H54 0.9300 . ?
C72 H72 0.9300 . ?
C72 C71 1.373(2) . ?
C2 H2 0.9300 . ?
C2 C3 1.379(2) . ?
N73 C70 1.380(2) . ?
N73 C75 1.421(3) . ?
N73 C74 1.440(3) . ?
C60 H60 0.9300 . ?
C34 H34 0.9300 . ?
C16 H16 0.9300 . ?
C16 C17 1.375(2) . ?
C46 H46 0.9300 . ?
C46 C45 1.377(2) . ?
C17 H17 0.9300 . ?
C68 H68 0.9300 . ?
C68 C69 1.372(2) . ?
C3 H3 0.9300 . ?
C44 C45 1.406(3) . ?
C44 C43 1.391(3) . ?
C70 C71 1.405(2) . ?
C70 C69 1.395(3) . ?
C42 H42 0.9300 . ?
C42 C43 1.374(2) . ?
C71 H71 0.9300 . ?
C69 H69 0.9300 . ?
C45 H45 0.9300 . ?
C43 H43 0.9300 . ?
C23 H23A 0.9600 . ?
C23 H23B 0.9600 . ?
C23 H23C 0.9600 . ?
C22 H22A 0.9600 . ?
C22 H22B 0.9600 . ?
C22 H22C 0.9600 . ?
C49 H49A 0.9600 . ?
C49 H49B 0.9600 . ?
C49 H49C 0.9600 . ?
C75 H75A 0.9600 . ?
C75 H75B 0.9600 . ?
C75 H75C 0.9600 . ?
C74 H74A 0.9600 . ?
C74 H74B 0.9600 . ?
C74 H74C 0.9600 . ?
C48 H48A 0.9600 . ?
C48 H48B 0.9600 . ?
C48 H48C 0.9600 . ?

loop_
_geom_torsion_atom_site_label_1
_geom_torsion_atom_site_label_2
_geom_torsion_atom_site_label_3
_geom_torsion_atom_site_label_4
_geom_torsion
_geom_torsion_site_symmetry_1
_geom_torsion_site_symmetry_2
_geom_torsion_site_symmetry_3
_geom_torsion_site_symmetry_4
_geom_torsion_publ_flag
N11 C7 C1 C6 -4.37(19) . . . . ?
N11 C7 C1 C2 177.15(13) . . . . ?
N11 C7 C8 S9 0.63(16) . . . . ?
N37 C33 C34 S35 -0.08(17) . . . . ?
N63 C59 C53 C58 2.4(2) . . . . ?
N63 C59 C53 C54 -179.44(13) . . . . ?
N63 C59 C60 S61 -0.73(17) . . . . ?
O52 N50 C30 C31 7.7(2) . . . . ?
O52 N50 C30 C29 -172.85(15) . . . . ?
O51 N50 C30 C31 -172.67(14) . . . . ?
O51 N50 C30 C29 6.8(2) . . . . ?
N13 N12 C10 S9 4.27(19) . . . . ?
N13 N12 C10 N11 -176.86(13) . . . . ?
N12 N13 C14 C15 -179.65(14) . . . . ?
O78 N76 C56 C57 178.59(15) . . . . ?
O78 N76 C56 C55 -1.7(2) . . . . ?
O77 N76 C56 C57 -1.7(2) . . . . ?
O77 N76 C56 C55 178.00(15) . . . . ?
N64 N65 C66 C67 179.97(13) . . . . ?
N39 N38 C36 S35 -0.8(2) . . . . ?
N39 N38 C36 N37 179.53(14) . . . . ?
N65 N64 C62 S61 -6.55(19) . . . . ?
N65 N64 C62 N63 174.64(13) . . . . ?
N50 C30 C31 C32 178.55(13) . . . . ?
N50 C30 C29 C28 -178.60(14) . . . . ?
O26 N24 C4 C5 0.8(2) . . . . ?
O26 N24 C4 C3 -179.51(17) . . . . ?
N38 N39 C40 C41 -179.81(15) . . . . ?
N76 C56 C57 C58 -179.39(14) . . . . ?
N76 C56 C55 C54 179.81(14) . . . . ?
C7 N11 C10 S9 -0.77(15) . . . . ?
C7 N11 C10 N12 -179.68(13) . . . . ?
C7 C1 C6 C5 -178.18(13) . . . . ?
C7 C1 C2 C3 177.82(14) . . . . ?
C59 N63 C62 S61 -0.60(16) . . . . ?
C59 N63 C62 N64 178.24(13) . . . . ?
C59 C53 C58 C57 177.03(14) . . . . ?
C59 C53 C54 C55 -176.57(14) . . . . ?
N24 C4 C5 C6 179.76(14) . . . . ?
N24 C4 C3 C2 179.91(15) . . . . ?
C27 C33 C34 S35 -178.80(11) . . . . ?
C27 C32 C31 C30 -0.5(2) . . . . ?
C27 C28 C29 C30 0.6(2) . . . . ?
C33 N37 C36 S35 -0.38(16) . . . . ?
C33 N37 C36 N38 179.28(14) . . . . ?
C33 C27 C32 C31 -176.37(13) . . . . ?
C33 C27 C28 C29 176.33(14) . . . . ?
C53 C59 C60 S61 176.87(11) . . . . ?
C53 C58 C57 C56 -0.1(2) . . . . ?
C1 C7 C8 S9 -178.68(11) . . . . ?
C1 C6 C5 C4 -0.1(2) . . . . ?
C1 C2 C3 C4 0.7(3) . . . . ?
N21 C18 C19 C20 179.75(17) . . . . ?
N21 C18 C17 C16 178.74(18) . . . . ?
C10 S9 C8 C7 -0.84(11) . . . . ?
C10 N11 C7 C1 179.45(12) . . . . ?
C10 N11 C7 C8 0.08(17) . . . . ?
C32 C27 C33 N37 0.85(19) . . . . ?
C32 C27 C33 C34 179.53(14) . . . . ?
C32 C27 C28 C29 -1.8(2) . . . . ?
C15 C20 C19 C18 1.5(3) . . . . ?
C15 C16 C17 C18 1.6(3) . . . . ?
C31 C30 C29 C28 0.8(2) . . . . ?
C36 S35 C34 C33 -0.11(12) . . . . ?
C36 N37 C33 C27 179.10(12) . . . . ?
C36 N37 C33 C34 0.29(18) . . . . ?
C62 S61 C60 C59 0.31(12) . . . . ?
C62 N63 C59 C53 -176.92(12) . . . . ?
C62 N63 C59 C60 0.85(18) . . . . ?
C62 N64 N65 C66 -173.13(14) . . . . ?
O25 N24 C4 C5 -178.44(18) . . . . ?
O25 N24 C4 C3 1.2(3) . . . . ?
C8 S9 C10 N11 0.96(12) . . . . ?
C8 S9 C10 N12 179.91(13) . . . . ?
C8 C7 C1 C6 174.92(14) . . . . ?
C8 C7 C1 C2 -3.6(2) . . . . ?
C56 C55 C54 C53 -0.8(2) . . . . ?
C67 C72 C71 C70 -0.2(3) . . . . ?
C67 C68 C69 C70 -0.4(3) . . . . ?
C58 C53 C54 C55 1.6(2) . . . . ?
C6 C1 C2 C3 -0.7(2) . . . . ?
C5 C4 C3 C2 -0.4(3) . . . . ?
C14 N13 N12 C10 -170.36(14) . . . . ?
C14 C15 C20 C19 177.76(16) . . . . ?
C14 C15 C16 C17 -179.31(17) . . . . ?
C20 C15 C14 N13 9.3(2) . . . . ?
C20 C15 C16 C17 0.3(3) . . . . ?
C41 C46 C45 C44 0.8(3) . . . . ?
C41 C42 C43 C44 1.2(3) . . . . ?
C57 C56 C55 C54 -0.5(2) . . . . ?
C66 C67 C72 C71 179.49(15) . . . . ?
C66 C67 C68 C69 -179.19(17) . . . . ?
C28 C27 C33 N37 -177.26(13) . . . . ?
C28 C27 C33 C34 1.4(2) . . . . ?
C28 C27 C32 C31 1.8(2) . . . . ?
C29 C30 C31 C32 -0.9(2) . . . . ?
C19 C18 C17 C16 -2.0(3) . . . . ?
C40 N39 N38 C36 -179.16(15) . . . . ?
C40 C41 C46 C45 178.63(16) . . . . ?
C40 C41 C42 C43 -179.69(18) . . . . ?
N47 C44 C45 C46 179.73(18) . . . . ?
N47 C44 C43 C42 179.32(19) . . . . ?
C55 C56 C57 C58 0.9(2) . . . . ?
C54 C53 C58 C57 -1.2(2) . . . . ?
C72 C67 C66 N65 10.1(2) . . . . ?
C72 C67 C68 C69 0.9(3) . . . . ?
C2 C1 C6 C5 0.3(2) . . . . ?
N73 C70 C71 C72 -179.49(17) . . . . ?
N73 C70 C69 C68 179.78(18) . . . . ?
C60 S61 C62 N63 0.18(12) . . . . ?
C60 S61 C62 N64 -178.72(13) . . . . ?
C60 C59 C53 C58 -175.10(15) . . . . ?
C60 C59 C53 C54 3.0(2) . . . . ?
C34 S35 C36 N37 0.29(12) . . . . ?
C34 S35 C36 N38 -179.38(14) . . . . ?
C16 C15 C14 N13 -171.08(16) . . . . ?
C16 C15 C20 C19 -1.9(2) . . . . ?
C46 C41 C40 N39 4.2(3) . . . . ?
C46 C41 C42 C43 -1.3(3) . . . . ?
C17 C18 C19 C20 0.5(3) . . . . ?
C68 C67 C66 N65 -169.71(16) . . . . ?
C68 C67 C72 C71 -0.7(2) . . . . ?
C3 C4 C5 C6 0.1(2) . . . . ?
C42 C41 C40 N39 -177.55(17) . . . . ?
C42 C41 C46 C45 0.4(2) . . . . ?
C71 C70 C69 C68 -0.5(3) . . . . ?
C69 C70 C71 C72 0.7(3) . . . . ?
C45 C44 C43 C42 0.0(3) . . . . ?
C43 C44 C45 C46 -0.9(3) . . . . ?
C23 N21 C18 C19 176.47(18) . . . . ?
C23 N21 C18 C17 -4.3(3) . . . . ?
C22 N21 C18 C19 10.9(3) . . . . ?
C22 N21 C18 C17 -169.91(19) . . . . ?
C49 N47 C44 C45 -177.1(2) . . . . ?
C49 N47 C44 C43 3.6(3) . . . . ?
C75 N73 C70 C71 1.0(3) . . . . ?
C75 N73 C70 C69 -179.2(2) . . . . ?
C74 N73 C70 C71 -178.9(2) . . . . ?
C74 N73 C70 C69 0.9(3) . . . . ?
C48 N47 C44 C45 2.8(4) . . . . ?
C48 N47 C44 C43 -176.5(3) . . . . ?
